data_1531577
loop_
_publ_author_name
'Koz'min, P.A.'
'Surazhskaya, M.D.'
'Bol'shakova, M.D.'
'Bol'shakov, A.M.'

_publ_section_title
;
 Structure of pentaamminechlorocobalt(III) tetrachloropalladate(II) (Co (N
 H3)5 Cl) (Pd Cl4)
;
_journal_name_full 'Zhurnal Neorganicheskoi Khimii'
_journal_page_first 1639
_journal_page_last 1641
_journal_volume 46
_journal_year 2001
_chemical_formula_sum 'Cl5 Co H15 N5 Pd'
_chemical_name_systematic '(Co (N H3)5 Cl) (Pd Cl4)'
_space_group_IT_number 33
_symmetry_space_group_name_Hall 'P 2c -2n'
_symmetry_space_group_name_H-M 'P n a 21'
_cell_angle_alpha 90
_cell_angle_beta 90
_cell_angle_gamma 90
_cell_formula_units_Z 4
_cell_length_a 16.344
_cell_length_b 9.424
_cell_length_c 7.968
_cell_volume 1227.278
_citation_journal_id_ASTM ZNOKAQ
_cod_data_source_file Kozmin_ZNOKAQ_2001_101.cif
_cod_data_source_block H15Cl5Co1N5Pd1
_cod_original_formula_sum 'H15 Cl5 Co1 N5 Pd1'
_cod_database_code 1531577

loop_
_symmetry_equiv_pos_as_xyz
x,y,z
-x,-y,z+1/2
-x+1/2,y+1/2,z+1/2
x+1/2,-y+1/2,z

loop_
_atom_site_label
_atom_site_type_symbol
_atom_site_fract_x
_atom_site_fract_y
_atom_site_fract_z
_atom_site_occupancy
_atom_site_U_iso_or_equiv
H13 H+1 -0.02 0.79 0.16 1 0.0
H6 H+1 0.18 0.5 0.88 1 0.0
H15 H+1 0.03 0.7 0.28 1 0.0
H11 H+1 0.169 0.87 -0.05 1 0.0
Pd1 Pd+2 0.1574 0.1658 0 1 0.0
H12 H+1 0.223 0.76 -0.07 1 0.0
Cl2 Cl-1 0.2875 0.2648 -0.004 1 0.0
N2 N-3 0.154 0.545 0.833 1 0.0
Cl3 Cl-1 0.1575 0.154 0.285 1 0.0
H3 H+1 0.01 0.71 0.78 1 0.0
N3 N-3 0.156 0.528 0.182 1 0.0
H4 H+1 0.183 0.58 0.77 1 0.0
N1 N-3 0.043 0.758 0.827 1 0.0
H10 H+1 0.205 0.83 0.12 1 0.0
N4 N-3 0.1871 0.7887 0.013 1 0.0
Co1 Co+3 0.0993 0.6479 -0.0023 1 0.0
H14 H+1 0.09 0.83 0.18 1 0.0
Cl1 Cl-1 0.0282 0.0722 0.002 1 0.0
H2 H+1 0.02 0.81 0.89 1 0.0
H9 H+1 0.22 0.5 0.17 1 0.0
N5 N-3 0.046 0.751 0.179 1 0.0
H7 H+1 0.16 0.42 0.22 1 0.0
Cl5 Cl-1 -0.0048 0.4888 -0.004 1 0.0
H1 H+1 0.07 0.79 0.75 1 0.0
Cl4 Cl-1 0.1538 0.173 0.713 1 0.0
H5 H+1 0.12 0.49 0.78 1 0.0
H8 H+1 0.147 0.55 0.27 1 0.0
